data_7119792
loop_
_publ_author_name
'Ravi, Arthi'
'Hassan, Syed Zahid'
'Vanikrishna, Ajithkumar N.'
'Sureshan, Kana M.'

_publ_section_title
;
 Regioselective SN2 reactions for rapid syntheses of azido-inositols by
 one-pot sequence-specific nucleophilysis.
;
_journal_issue 28
_journal_name_full 'Chemical communications (Cambridge, England)'
_journal_page_first 3971
_journal_paper_doi 10.1039/c7cc01219e
_journal_volume 53
_journal_year 2017
_chemical_formula_moiety 'C19 H31 F3 O12 S, C H Cl3'
_chemical_formula_sum 'C20 H32 Cl3 F3 O12 S'
_chemical_formula_weight 659.86
_chemical_name_systematic
;
 ?
;
_space_group_crystal_system orthorhombic
_space_group_IT_number 33
_space_group_name_Hall 'P 2c -2n'
_space_group_name_H-M_alt 'P n a 21'
_symmetry_space_group_name_Hall 'P 2c -2n'
_symmetry_space_group_name_H-M 'P n a 21'
_atom_sites_solution_hydrogens geom
_audit_creation_method SHELXL-2014
_audit_update_record
;
2017-02-14 deposited with the CCDC.
2017-03-10 downloaded from the CCDC.
;
_cell_angle_alpha 90
_cell_angle_beta 90
_cell_angle_gamma 90
_cell_formula_units_Z 4
_cell_length_a 11.401(2)
_cell_length_b 22.024(5)
_cell_length_c 11.813(3)
_cell_measurement_reflns_used 1729
_cell_measurement_temperature 296(2)
_cell_measurement_theta_max 18.23
_cell_measurement_theta_min 2.77
_cell_volume 2966.2(11)
_computing_cell_refinement 'Bruker SAINT'
_computing_data_collection 'Bruker APEX2'
_computing_data_reduction 'Bruker SAINT'
_computing_molecular_graphics 'Bruker SHELXTL'
_computing_publication_material 'Bruker SHELXTL'
_computing_structure_refinement 'SHELXL-2014 (Sheldrick, 2014)'
_computing_structure_solution 'SHELXL-2014 (Sheldrick, 2014)'
_diffrn_ambient_temperature 296(2)
_diffrn_detector_area_resol_mean 0
_diffrn_measured_fraction_theta_full 0.978
_diffrn_measured_fraction_theta_max 0.978
_diffrn_measurement_device_type 'Bruker KAPPA APEX-II CCD'
_diffrn_measurement_method '\f and \w scans'
_diffrn_radiation_type MoK\a
_diffrn_radiation_wavelength 0.71073
_diffrn_reflns_av_R_equivalents 0.0686
_diffrn_reflns_av_unetI/netI 0.1076
_diffrn_reflns_Laue_measured_fraction_full 0.978
_diffrn_reflns_Laue_measured_fraction_max 0.978
_diffrn_reflns_limit_h_max 13
_diffrn_reflns_limit_h_min -9
_diffrn_reflns_limit_k_max 22
_diffrn_reflns_limit_k_min -27
_diffrn_reflns_limit_l_max 12
_diffrn_reflns_limit_l_min -14
_diffrn_reflns_number 12661
_diffrn_reflns_point_group_measured_fraction_full 0.883
_diffrn_reflns_point_group_measured_fraction_max 0.869
_diffrn_reflns_theta_full 25.242
_diffrn_reflns_theta_max 25.997
_diffrn_reflns_theta_min 2.571
_diffrn_source 'sealed tube'
_exptl_absorpt_coefficient_mu 0.453
_exptl_absorpt_correction_T_max 0.9929
_exptl_absorpt_correction_T_min 0.9603
_exptl_absorpt_correction_type multi-scan
_exptl_absorpt_process_details SADABS
_exptl_crystal_colour colourless
_exptl_crystal_density_diffrn 1.478
_exptl_crystal_density_meas 1.478
_exptl_crystal_density_method NONE
_exptl_crystal_description needle
_exptl_crystal_F_000 1368
_exptl_crystal_size_max 0.230
_exptl_crystal_size_mid 0.040
_exptl_crystal_size_min 0.040
_refine_diff_density_max 0.300
_refine_diff_density_min -0.333
_refine_diff_density_rms 0.075
_refine_ls_abs_structure_details
;
 Flack x determined using 881 quotients [(I+)-(I-)]/[(I+)+(I-)]
 (Parsons, Flack and Wagner, Acta Cryst. B69 (2013) 249-259).
;
_refine_ls_abs_structure_Flack 0.58(8)
_refine_ls_extinction_coef 0.0079(19)
_refine_ls_extinction_expression Fc^*^=kFc[1+0.001xFc^2^\l^3^/sin(2\q)]^-1/4^
_refine_ls_extinction_method SHELXL
_refine_ls_goodness_of_fit_ref 1.021
_refine_ls_hydrogen_treatment constr
_refine_ls_matrix_type full
_refine_ls_number_parameters 353
_refine_ls_number_reflns 5066
_refine_ls_number_restraints 37
_refine_ls_restrained_S_all 1.020
_refine_ls_R_factor_all 0.1575
_refine_ls_R_factor_gt 0.0773
_refine_ls_shift/su_max 0.000
_refine_ls_shift/su_mean 0.000
_refine_ls_structure_factor_coef Fsqd
_refine_ls_weighting_details 'w=1/[\s^2^(Fo^2^)+(0.1177P)^2^] where P=(Fo^2^+2Fc^2^)/3'
_refine_ls_weighting_scheme calc
_refine_ls_wR_factor_gt 0.1873
_refine_ls_wR_factor_ref 0.2287
_reflns_Friedel_coverage 0.690
_reflns_Friedel_fraction_full 0.776
_reflns_Friedel_fraction_max 0.748
_reflns_number_gt 2606
_reflns_number_total 5066
_reflns_threshold_expression 'I > 2\s(I)'
_cod_data_source_file c7cc01219e2.cif
_cod_data_source_block shelx
_cod_depositor_comments 'Adding full bibliography for 7119789--7119796.cif.'
_cod_original_cell_volume 2966.3(11)
_cod_database_code 7119792
_shelx_space_group_comment
;
The symmetry employed for this shelxl refinement is uniquely defined
by the following loop, which should always be used as a source of
symmetry information in preference to the above space-group names.
They are only intended as comments.
;
_shelx_estimated_absorpt_t_min 0.903
_shelx_estimated_absorpt_t_max 0.982
_shelxl_version_number 2014-3

loop_
_space_group_symop_operation_xyz
'x, y, z'
'-x, -y, z+1/2'
'-x+1/2, y+1/2, z+1/2'
'x+1/2, -y+1/2, z'

loop_
_atom_site_label
_atom_site_type_symbol
_atom_site_fract_x
_atom_site_fract_y
_atom_site_fract_z
_atom_site_U_iso_or_equiv
_atom_site_adp_type
_atom_site_occupancy
_atom_site_site_symmetry_order
_atom_site_calc_flag
_atom_site_refinement_flags_posn
_atom_site_refinement_flags_adp
C1 C -0.0242(7) 0.3050(4) 0.2607(7) 0.042(2) Uani 1 1 d D .
H1 H -0.0944 0.2968 0.3061 0.051 Uiso 1 1 calc R U
C2 C -0.0305(7) 0.2697(3) 0.1510(7) 0.036(2) Uani 1 1 d D .
H2 H 0.0387 0.2793 0.1051 0.043 Uiso 1 1 calc R U
C3 C -0.0344(7) 0.2021(4) 0.1717(7) 0.038(2) Uani 1 1 d D .
H3 H -0.1048 0.1922 0.2156 0.046 Uiso 1 1 calc R U
C4 C 0.0727(7) 0.1815(4) 0.2362(6) 0.037(2) Uani 1 1 d D .
H4 H 0.1445 0.1864 0.1914 0.044 Uiso 1 1 calc R U
C5 C 0.0776(8) 0.2174(4) 0.3450(7) 0.041(2) Uani 1 1 d D .
H5 H 0.0094 0.2077 0.3922 0.049 Uiso 1 1 calc R U
C6 C 0.0837(7) 0.2848(4) 0.3249(8) 0.041(2) Uani 1 1 d D .
H6 H 0.1549 0.2952 0.2826 0.049 Uiso 1 1 calc R U
C7 C -0.1417(8) 0.2567(4) -0.0175(8) 0.049(3) Uani 1 1 d D .
C8 C -0.1356(8) 0.1882(4) -0.0028(7) 0.047(3) Uani 1 1 d D .
C9 C 0.1936(8) 0.2288(4) 0.5114(8) 0.049(3) Uani 1 1 d D .
C10 C 0.1834(8) 0.2972(4) 0.5013(7) 0.052(3) Uani 1 1 d D .
C11 C -0.2557(8) 0.2795(6) -0.0701(9) 0.063(3) Uani 1 1 d D .
H11A H -0.3204 0.2689 -0.0219 0.094 Uiso 1 1 calc R U
H11B H -0.2522 0.3228 -0.0785 0.094 Uiso 1 1 calc R U
H11C H -0.2663 0.2610 -0.1430 0.094 Uiso 1 1 calc R U
C12 C -0.0212(11) 0.3324(7) -0.1066(10) 0.074(4) Uani 1 1 d . .
H12A H 0.0488 0.3361 -0.1513 0.110 Uiso 1 1 calc R U
H12B H -0.0864 0.3488 -0.1478 0.110 Uiso 1 1 calc R U
H12C H -0.0116 0.3543 -0.0370 0.110 Uiso 1 1 calc R U
C13 C -0.1201(10) 0.1526(6) -0.1104(8) 0.069(3) Uani 1 1 d D .
H13A H -0.1828 0.1620 -0.1617 0.103 Uiso 1 1 calc R U
H13B H -0.0465 0.1631 -0.1447 0.103 Uiso 1 1 calc R U
H13C H -0.1210 0.1100 -0.0936 0.103 Uiso 1 1 calc R U
C14 C -0.2589(10) 0.1098(6) 0.0765(12) 0.075(3) Uani 1 1 d . .
H14A H -0.3325 0.1042 0.1145 0.112 Uiso 1 1 calc R U
H14B H -0.2593 0.0876 0.0065 0.112 Uiso 1 1 calc R U
H14C H -0.1964 0.0952 0.1237 0.112 Uiso 1 1 calc R U
C15 C 0.3094(9) 0.2077(6) 0.5610(9) 0.065(3) Uani 1 1 d D .
H15A H 0.3200 0.2257 0.6344 0.097 Uiso 1 1 calc R U
H15B H 0.3090 0.1643 0.5679 0.097 Uiso 1 1 calc R U
H15C H 0.3724 0.2199 0.5121 0.097 Uiso 1 1 calc R U
C16 C 0.0814(14) 0.1500(8) 0.6019(13) 0.102(5) Uani 1 1 d . U
H16A H 0.0131 0.1433 0.6477 0.153 Uiso 1 1 calc R U
H16B H 0.0732 0.1285 0.5316 0.153 Uiso 1 1 calc R U
H16C H 0.1496 0.1355 0.6412 0.153 Uiso 1 1 calc R U
C17 C 0.1631(12) 0.3303(7) 0.6123(8) 0.080(4) Uani 1 1 d D .
H17A H 0.0914 0.3163 0.6460 0.119 Uiso 1 1 calc R U
H17B H 0.2273 0.3225 0.6628 0.119 Uiso 1 1 calc R U
H17C H 0.1576 0.3732 0.5983 0.119 Uiso 1 1 calc R U
C18 C 0.2934(10) 0.3802(6) 0.4165(12) 0.072(4) Uani 1 1 d . .
H18A H 0.3661 0.3887 0.3786 0.109 Uiso 1 1 calc R U
H18B H 0.2291 0.3907 0.3678 0.109 Uiso 1 1 calc R U
H18C H 0.2889 0.4038 0.4848 0.109 Uiso 1 1 calc R U
C19 C 0.0776(17) 0.0184(8) 0.166(2) 0.123(6) Uani 1 1 d . U
Cl3 Cl 0.0614(6) 0.4739(3) -0.1989(8) 0.195(4) Uani 1 1 d . .
O1 O -0.0157(6) 0.3684(3) 0.2395(6) 0.0542(18) Uani 1 1 d . .
H1A H -0.0155 0.3744 0.1710 0.081 Uiso 1 1 calc R U
O2 O -0.1328(5) 0.2864(3) 0.0900(5) 0.0436(16) Uani 1 1 d . .
O3 O -0.0384(5) 0.1707(3) 0.0661(6) 0.0474(17) Uani 1 1 d . .
O4 O 0.0508(5) 0.1172(2) 0.2653(6) 0.0453(15) Uani 1 1 d . .
O5 O 0.1848(5) 0.2003(3) 0.4034(5) 0.0438(16) Uani 1 1 d . .
O6 O 0.0841(5) 0.3136(3) 0.4329(5) 0.0491(18) Uani 1 1 d . .
O7 O -0.0423(6) 0.2702(4) -0.0824(6) 0.0583(19) Uani 1 1 d . .
O8 O -0.2421(5) 0.1717(3) 0.0541(6) 0.0533(18) Uani 1 1 d . .
O9 O 0.0938(6) 0.2128(4) 0.5798(6) 0.071(2) Uani 1 1 d . U
O10 O 0.2875(5) 0.3148(3) 0.4449(6) 0.055(2) Uani 1 1 d . .
O11 O 0.1458(12) 0.0346(5) 0.3694(11) 0.131(4) Uani 1 1 d . .
O12 O 0.2498(6) 0.0885(4) 0.2116(10) 0.099(3) Uani 1 1 d . .
F1 F 0.0764(16) 0.0403(7) 0.0659(14) 0.195(8) Uani 1 1 d . U
F2 F 0.1449(10) -0.0348(4) 0.1624(13) 0.159(5) Uani 1 1 d . .
F3 F -0.0267(10) 0.0012(5) 0.1979(16) 0.203(8) Uani 1 1 d . .
S1 S 0.1457(2) 0.06717(12) 0.2625(3) 0.0667(9) Uani 1 1 d . .
Cl2 Cl -0.1810(9) 0.4780(3) -0.1992(14) 0.285(7) Uani 1 1 d . .
C20 C -0.0575(16) 0.5067(9) -0.1480(19) 0.141(7) Uani 1 1 d . .
H20 H -0.0547 0.5505 -0.1620 0.169 Uiso 1 1 calc R U
Cl1 Cl -0.0720(13) 0.4928(5) -0.0051(9) 0.292(7) Uani 1 1 d . .

loop_
_atom_site_aniso_label
_atom_site_aniso_U_11
_atom_site_aniso_U_22
_atom_site_aniso_U_33
_atom_site_aniso_U_23
_atom_site_aniso_U_13
_atom_site_aniso_U_12
C1 0.038(5) 0.044(6) 0.046(6) -0.007(6) -0.003(4) 0.005(4)
C2 0.027(5) 0.049(6) 0.032(5) -0.006(5) 0.002(4) 0.003(4)
C3 0.039(5) 0.047(6) 0.029(5) -0.003(5) 0.000(4) 0.002(4)
C4 0.037(5) 0.034(5) 0.039(6) -0.006(5) 0.003(4) -0.001(4)
C5 0.039(5) 0.052(6) 0.032(6) 0.004(5) -0.001(4) -0.006(4)
C6 0.036(5) 0.042(6) 0.045(6) -0.015(5) -0.002(4) 0.018(4)
C7 0.035(6) 0.077(8) 0.036(6) -0.006(6) -0.004(4) -0.006(5)
C8 0.045(6) 0.066(7) 0.029(6) 0.001(5) -0.008(4) 0.002(5)
C9 0.046(6) 0.068(7) 0.032(6) 0.004(6) 0.005(4) 0.007(5)
C10 0.030(6) 0.086(8) 0.041(7) -0.019(6) -0.004(4) 0.001(5)
C11 0.044(6) 0.094(10) 0.050(7) 0.010(6) -0.007(5) 0.003(6)
C12 0.061(8) 0.106(12) 0.054(7) 0.011(7) -0.004(5) -0.012(7)
C13 0.063(8) 0.096(9) 0.047(7) -0.023(7) -0.013(5) 0.005(6)
C14 0.055(7) 0.072(9) 0.097(10) -0.002(8) -0.007(6) -0.004(6)
C15 0.058(7) 0.091(9) 0.046(7) 0.003(6) -0.019(5) 0.003(6)
C16 0.088(10) 0.134(11) 0.085(11) 0.025(10) 0.021(8) -0.024(9)
C17 0.075(8) 0.115(11) 0.048(8) -0.030(7) -0.011(6) 0.004(7)
C18 0.056(7) 0.082(10) 0.080(9) -0.027(7) 0.000(6) -0.006(6)
C19 0.090(13) 0.070(12) 0.210(18) -0.036(13) 0.013(14) 0.000(9)
Cl3 0.163(6) 0.137(4) 0.284(9) 0.058(5) 0.084(6) -0.009(4)
O1 0.060(4) 0.042(4) 0.061(5) -0.012(4) -0.011(3) 0.008(3)
O2 0.039(4) 0.053(4) 0.039(4) -0.010(3) -0.006(3) 0.006(3)
O3 0.044(4) 0.050(4) 0.049(4) -0.013(3) -0.005(3) 0.003(3)
O4 0.042(3) 0.037(3) 0.058(4) -0.004(4) 0.003(3) 0.006(3)
O5 0.035(3) 0.063(4) 0.034(4) 0.001(3) -0.007(3) 0.002(3)
O6 0.035(4) 0.074(5) 0.038(4) -0.017(4) -0.009(3) 0.010(3)
O7 0.054(4) 0.067(5) 0.055(5) -0.008(4) 0.008(4) -0.005(4)
O8 0.039(4) 0.061(5) 0.060(5) -0.002(4) -0.006(3) -0.010(3)
O9 0.058(5) 0.114(7) 0.042(4) 0.013(5) 0.002(4) -0.004(4)
O10 0.042(4) 0.060(5) 0.064(5) -0.018(4) -0.005(3) -0.004(3)
O11 0.169(12) 0.103(9) 0.121(10) 0.043(7) -0.016(8) 0.031(7)
O12 0.040(5) 0.068(5) 0.187(10) -0.008(6) 0.015(5) 0.008(4)
F1 0.274(17) 0.145(11) 0.165(12) -0.095(11) -0.076(13) 0.072(12)
F2 0.163(10) 0.062(5) 0.252(13) -0.047(7) 0.032(9) 0.025(6)
F3 0.109(8) 0.121(8) 0.38(2) -0.113(12) 0.045(10) -0.048(7)
S1 0.0563(16) 0.0457(15) 0.098(2) -0.0009(19) 0.0012(17) 0.0073(13)
Cl2 0.213(9) 0.144(6) 0.50(2) 0.006(8) -0.090(11) -0.006(5)
C20 0.099(14) 0.148(16) 0.175(19) 0.055(16) 0.046(12) -0.007(12)
Cl1 0.48(2) 0.199(7) 0.201(8) 0.051(7) 0.073(10) 0.166(10)

loop_
_atom_type_symbol
_atom_type_description
_atom_type_scat_dispersion_real
_atom_type_scat_dispersion_imag
_atom_type_scat_source
C C 0.0033 0.0016 'International Tables Vol C Tables 4.2.6.8 and 6.1.1.4'
H H 0.0000 0.0000 'International Tables Vol C Tables 4.2.6.8 and 6.1.1.4'
O O 0.0106 0.0060 'International Tables Vol C Tables 4.2.6.8 and 6.1.1.4'
F F 0.0171 0.0103 'International Tables Vol C Tables 4.2.6.8 and 6.1.1.4'
S S 0.1246 0.1234 'International Tables Vol C Tables 4.2.6.8 and 6.1.1.4'
Cl Cl 0.1484 0.1585 'International Tables Vol C Tables 4.2.6.8 and 6.1.1.4'

loop_
_geom_angle_atom_site_label_1
_geom_angle_atom_site_label_2
_geom_angle_atom_site_label_3
_geom_angle
O1 C1 C2 110.9(7)
O1 C1 C6 108.8(6)
C2 C1 C6 108.4(6)
O1 C1 H1 109.6
C2 C1 H1 109.6
C6 C1 H1 109.6
O2 C2 C3 108.3(6)
O2 C2 C1 109.9(6)
C3 C2 C1 111.7(7)
O2 C2 H2 109.0
C3 C2 H2 109.0
C1 C2 H2 109.0
O3 C3 C4 108.8(6)
O3 C3 C2 109.7(6)
C4 C3 C2 110.7(7)
O3 C3 H3 109.2
C4 C3 H3 109.2
C2 C3 H3 109.2
O4 C4 C3 105.5(6)
O4 C4 C5 108.0(6)
C3 C4 C5 107.6(6)
O4 C4 H4 111.8
C3 C4 H4 111.8
C5 C4 H4 111.8
O5 C5 C6 107.0(6)
O5 C5 C4 107.4(6)
C6 C5 C4 112.5(7)
O5 C5 H5 109.9
C6 C5 H5 109.9
C4 C5 H5 109.9
O6 C6 C5 107.3(7)
O6 C6 C1 108.7(6)
C5 C6 C1 109.4(7)
O6 C6 H6 110.4
C5 C6 H6 110.4
C1 C6 H6 110.4
O7 C7 O2 109.4(7)
O7 C7 C8 103.6(7)
O2 C7 C8 110.5(7)
O7 C7 C11 113.4(8)
O2 C7 C11 105.8(7)
C8 C7 C11 114.3(8)
O3 C8 O8 108.8(7)
O3 C8 C13 104.5(7)
O8 C8 C13 111.4(8)
O3 C8 C7 111.6(7)
O8 C8 C7 105.4(7)
C13 C8 C7 115.2(8)
O5 C9 O9 109.9(7)
O5 C9 C10 111.2(7)
O9 C9 C10 103.1(8)
O5 C9 C15 105.8(7)
O9 C9 C15 113.4(8)
C10 C9 C15 113.6(8)
O10 C10 O6 109.1(7)
O10 C10 C9 104.2(7)
O6 C10 C9 110.7(7)
O10 C10 C17 113.8(9)
O6 C10 C17 104.2(7)
C9 C10 C17 114.9(9)
C7 C11 H11A 109.5
C7 C11 H11B 109.5
H11A C11 H11B 109.5
C7 C11 H11C 109.5
H11A C11 H11C 109.5
H11B C11 H11C 109.5
O7 C12 H12A 109.5
O7 C12 H12B 109.5
H12A C12 H12B 109.5
O7 C12 H12C 109.5
H12A C12 H12C 109.5
H12B C12 H12C 109.5
C8 C13 H13A 109.5
C8 C13 H13B 109.5
H13A C13 H13B 109.5
C8 C13 H13C 109.5
H13A C13 H13C 109.5
H13B C13 H13C 109.5
O8 C14 H14A 109.5
O8 C14 H14B 109.5
H14A C14 H14B 109.5
O8 C14 H14C 109.5
H14A C14 H14C 109.5
H14B C14 H14C 109.5
C9 C15 H15A 109.5
C9 C15 H15B 109.5
H15A C15 H15B 109.5
C9 C15 H15C 109.5
H15A C15 H15C 109.5
H15B C15 H15C 109.5
O9 C16 H16A 109.5
O9 C16 H16B 109.5
H16A C16 H16B 109.5
O9 C16 H16C 109.5
H16A C16 H16C 109.5
H16B C16 H16C 109.5
C10 C17 H17A 109.5
C10 C17 H17B 109.5
H17A C17 H17B 109.5
C10 C17 H17C 109.5
H17A C17 H17C 109.5
H17B C17 H17C 109.5
O10 C18 H18A 109.5
O10 C18 H18B 109.5
H18A C18 H18B 109.5
O10 C18 H18C 109.5
H18A C18 H18C 109.5
H18B C18 H18C 109.5
F1 C19 F3 111(2)
F1 C19 F2 106.8(18)
F3 C19 F2 105.3(15)
F1 C19 S1 112.2(14)
F3 C19 S1 113.5(17)
F2 C19 S1 107.0(16)
C1 O1 H1A 109.5
C2 O2 C7 112.9(6)
C3 O3 C8 113.2(6)
C4 O4 S1 124.0(5)
C9 O5 C5 111.7(6)
C6 O6 C10 113.2(6)
C7 O7 C12 116.8(8)
C14 O8 C8 116.7(8)
C16 O9 C9 114.8(9)
C10 O10 C18 114.3(7)
O12 S1 O11 122.3(7)
O12 S1 O4 111.2(4)
O11 S1 O4 109.5(6)
O12 S1 C19 107.5(9)
O11 S1 C19 105.2(10)
O4 S1 C19 98.1(7)
Cl3 C20 Cl2 113.5(15)
Cl3 C20 Cl1 111.0(13)
Cl2 C20 Cl1 102.0(12)
Cl3 C20 H20 110.0
Cl2 C20 H20 110.0
Cl1 C20 H20 110.0

loop_
_geom_bond_atom_site_label_1
_geom_bond_atom_site_label_2
_geom_bond_distance
C1 O1 1.421(11)
C1 C2 1.513(8)
C1 C6 1.513(8)
C1 H1 0.9800
C2 O2 1.420(10)
C2 C3 1.511(8)
C2 H2 0.9800
C3 O3 1.427(11)
C3 C4 1.509(8)
C3 H3 0.9800
C4 O4 1.479(10)
C4 C5 1.510(8)
C4 H4 0.9800
C5 O5 1.453(10)
C5 C6 1.504(8)
C5 H5 0.9800
C6 O6 1.425(11)
C6 H6 0.9800
C7 O7 1.401(11)
C7 O2 1.432(11)
C7 C8 1.521(9)
C7 C11 1.525(9)
C8 O3 1.428(11)
C8 O8 1.435(11)
C8 C13 1.503(9)
C9 O5 1.425(11)
C9 O9 1.440(12)
C9 C10 1.516(9)
C9 C15 1.517(9)
C10 O10 1.416(11)
C10 O6 1.437(11)
C10 C17 1.518(10)
C11 H11A 0.9600
C11 H11B 0.9600
C11 H11C 0.9600
C12 O7 1.420(15)
C12 H12A 0.9600
C12 H12B 0.9600
C12 H12C 0.9600
C13 H13A 0.9600
C13 H13B 0.9600
C13 H13C 0.9600
C14 O8 1.402(14)
C14 H14A 0.9600
C14 H14B 0.9600
C14 H14C 0.9600
C15 H15A 0.9600
C15 H15B 0.9600
C15 H15C 0.9600
C16 O9 1.415(16)
C16 H16A 0.9600
C16 H16B 0.9600
C16 H16C 0.9600
C17 H17A 0.9600
C17 H17B 0.9600
C17 H17C 0.9600
C18 O10 1.480(14)
C18 H18A 0.9600
C18 H18B 0.9600
C18 H18C 0.9600
C19 F1 1.28(3)
C19 F3 1.30(2)
C19 F2 1.40(2)
C19 S1 1.75(2)
Cl3 C20 1.649(19)
O1 H1A 0.8200
O4 S1 1.545(6)
O11 S1 1.453(11)
O12 S1 1.411(9)
Cl2 C20 1.66(2)
C20 Cl1 1.72(2)
C20 H20 0.9800

loop_
_geom_hbond_atom_site_label_D
_geom_hbond_atom_site_label_H
_geom_hbond_atom_site_label_A
_geom_hbond_distance_DH
_geom_hbond_distance_HA
_geom_hbond_distance_DA
_geom_hbond_angle_DHA
_geom_hbond_site_symmetry_A
C5 H5 O10 0.98 2.65 3.583(11) 158.6 4_455
C14 H14A O1 0.96 2.63 3.537(14) 158.1 4_455
C18 H18A O4 0.96 2.50 3.436(14) 165.3 4
C18 H18C F2 0.96 2.61 3.525(17) 160.1 3
C20 H20 O1 0.98 2.28 3.167(19) 150.4 2_564
C5 H5 O10 0.98 2.65 3.583(11) 158.6 4_455
C14 H14A O1 0.96 2.63 3.537(14) 158.1 4_455
C18 H18A O4 0.96 2.50 3.436(14) 165.3 4
C18 H18C F2 0.96 2.61 3.525(17) 160.1 3
C20 H20 O1 0.98 2.28 3.167(19) 150.4 2_564
